data_4515250
loop_
_publ_author_name
'Li, Cheng-Peng'
'Zhou, Hang'
'Wang, Jia-Jun'
'Liu, Bo-Lan'
'Wang, Si'
'Yang, Xi'
'Wang, Zhong-Liang'
'Liu, Chun-Sen'
'Du, Miao'
'Zhou, Wuzong'

_publ_section_title
;
 Mechanism-Property Correlation in Coordination Polymer Crystals towards
 Design of Superior Sorbent.
;
_journal_name_full 'ACS applied materials &amp; interfaces'
_journal_paper_doi 10.1021/acsami.9b16386
_journal_year 2019
_chemical_formula_moiety 'C17 H12 Ag N6, O4 Re'
_chemical_formula_sum 'C17 H12 Ag N6 O4 Re'
_chemical_formula_weight 658.40
_space_group_crystal_system monoclinic
_space_group_IT_number 14
_space_group_name_Hall '-P 2yn'
_space_group_name_H-M_alt 'P 1 21/n 1'
_atom_sites_solution_hydrogens geom
_audit_creation_date 2019-06-04
_audit_creation_method
;
Olex2 1.2
(compiled 2018.05.29 svn.r3508 for OlexSys, GUI svn.r5506)
;
_cell_angle_alpha 90
_cell_angle_beta 106.352(4)
_cell_angle_gamma 90
_cell_formula_units_Z 4
_cell_length_a 9.3392(3)
_cell_length_b 18.3221(3)
_cell_length_c 11.5364(4)
_cell_measurement_reflns_used 3700
_cell_measurement_temperature 293(2)
_cell_measurement_theta_max 28.7100
_cell_measurement_theta_min 3.3240
_cell_volume 1894.19(10)
_computing_molecular_graphics 'Olex2 (Dolomanov et al., 2009)'
_computing_publication_material 'Olex2 (Dolomanov et al., 2009)'
_computing_structure_refinement 'ShelXL (Sheldrick, 2015)'
_computing_structure_solution 'SHELXS-97 (Sheldrick, 1990)'
_diffrn_ambient_temperature 293(2)
_diffrn_measured_fraction_theta_full 0.998
_diffrn_measured_fraction_theta_max 0.860
_diffrn_measurement_device_type 'multiwire proportional'
_diffrn_measurement_method 'phi and omega scans'
_diffrn_radiation_monochromator graphite
_diffrn_radiation_type MoK\a
_diffrn_radiation_wavelength 0.71073
_diffrn_reflns_av_R_equivalents 0.0280
_diffrn_reflns_av_unetI/netI 0.0432
_diffrn_reflns_Laue_measured_fraction_full 0.998
_diffrn_reflns_Laue_measured_fraction_max 0.860
_diffrn_reflns_limit_h_max 12
_diffrn_reflns_limit_h_min -8
_diffrn_reflns_limit_k_max 14
_diffrn_reflns_limit_k_min -23
_diffrn_reflns_limit_l_max 14
_diffrn_reflns_limit_l_min -15
_diffrn_reflns_number 9182
_diffrn_reflns_point_group_measured_fraction_full 0.998
_diffrn_reflns_point_group_measured_fraction_max 0.860
_diffrn_reflns_theta_full 25.242
_diffrn_reflns_theta_max 28.916
_diffrn_reflns_theta_min 3.180
_exptl_absorpt_coefficient_mu 7.457
_exptl_absorpt_correction_type none
_exptl_crystal_colour colourless
_exptl_crystal_density_diffrn 2.309
_exptl_crystal_density_method 'not measured'
_exptl_crystal_description block
_exptl_crystal_F_000 1240
_exptl_crystal_size_max 0.22
_exptl_crystal_size_mid 0.2
_exptl_crystal_size_min 0.19
_refine_diff_density_max 1.614
_refine_diff_density_min -1.069
_refine_diff_density_rms 0.143
_refine_ls_extinction_method none
_refine_ls_goodness_of_fit_ref 1.035
_refine_ls_hydrogen_treatment constr
_refine_ls_matrix_type full
_refine_ls_number_parameters 262
_refine_ls_number_reflns 4305
_refine_ls_number_restraints 0
_refine_ls_restrained_S_all 1.035
_refine_ls_R_factor_all 0.0464
_refine_ls_R_factor_gt 0.0333
_refine_ls_shift/su_max 0.001
_refine_ls_shift/su_mean 0.000
_refine_ls_structure_factor_coef Fsqd
_refine_ls_weighting_details 'w=1/[\s^2^(Fo^2^)+(0.0286P)^2^+1.8162P] where P=(Fo^2^+2Fc^2^)/3'
_refine_ls_weighting_scheme calc
_refine_ls_wR_factor_gt 0.0664
_refine_ls_wR_factor_ref 0.0716
_reflns_Friedel_coverage 0.000
_reflns_number_gt 3546
_reflns_number_total 4305
_reflns_threshold_expression 'I > 2\s(I)'
_cod_data_source_file am9b16386_si_002.cif
_cod_data_source_block TJNU_243_Re
_cod_database_code 4515250
_shelx_shelxl_version_number 2016/6
_shelx_space_group_comment
;
The symmetry employed for this shelxl refinement is uniquely defined
by the following loop, which should always be used as a source of
symmetry information in preference to the above space-group names.
They are only intended as comments.
;
_shelx_estimated_absorpt_t_max 0.332
_shelx_estimated_absorpt_t_min 0.291
_olex2_refinement_description
;
1. Fixed Uiso
 At 1.2 times of:
  All C(H) groups
2.a Aromatic/amide H refined with riding coordinates:
 C11(H11), C10(H10), C9(H9), C12(H12), C15(H15), C16(H16), C17(H17), C14(H14),
 C7(H7), C4(H4), C6(H6), C5(H5)
;
_olex2_submission_special_instructions 'No special instructions were received'

loop_
_space_group_symop_operation_xyz
'x, y, z'
'-x+1/2, y+1/2, -z+1/2'
'-x, -y, -z'
'x-1/2, -y-1/2, z-1/2'

loop_
_atom_site_label
_atom_site_type_symbol
_atom_site_fract_x
_atom_site_fract_y
_atom_site_fract_z
_atom_site_U_iso_or_equiv
_atom_site_adp_type
_atom_site_occupancy
_atom_site_site_symmetry_order
_atom_site_calc_flag
_atom_site_refinement_flags_posn
N5 N 0.8227(5) 0.3384(2) 0.6938(4) 0.0326(11) Uani 1 1 d .
C11 C 0.7488(7) 0.2801(3) 0.6378(5) 0.0360(13) Uani 1 1 d .
H11 H 0.725177 0.277932 0.553982 0.043 Uiso 1 1 calc R
C10 C 0.8586(7) 0.3390(3) 0.8137(5) 0.0396(14) Uani 1 1 d .
H10 H 0.914006 0.378196 0.854236 0.048 Uiso 1 1 calc R
C9 C 0.8182(7) 0.2847(3) 0.8818(5) 0.0380(14) Uani 1 1 d .
H9 H 0.843763 0.287679 0.965597 0.046 Uiso 1 1 calc R
C8 C 0.7394(6) 0.2265(2) 0.8216(5) 0.0234(11) Uani 1 1 d .
C12 C 0.7056(7) 0.2230(3) 0.6985(6) 0.0372(14) Uani 1 1 d .
H12 H 0.654826 0.183084 0.656531 0.045 Uiso 1 1 calc R
N6 N 1.1305(5) 0.0677(3) 0.9129(5) 0.0433(13) Uani 1 1 d .
C15 C 1.1209(7) 0.0173(3) 0.8247(6) 0.0406(14) Uani 1 1 d .
H15 H 1.208869 -0.000412 0.812530 0.049 Uiso 1 1 calc R
C16 C 0.9888(7) -0.0085(3) 0.7532(6) 0.0439(15) Uani 1 1 d .
H16 H 0.987466 -0.042846 0.693531 0.053 Uiso 1 1 calc R
C17 C 0.8557(6) 0.0169(3) 0.7701(5) 0.0349(13) Uani 1 1 d .
H17 H 0.764162 -0.000453 0.723232 0.042 Uiso 1 1 calc R
C13 C 0.8637(5) 0.0688(2) 0.8587(5) 0.0222(10) Uani 1 1 d .
C14 C 1.0014(6) 0.0930(3) 0.9261(5) 0.0339(13) Uani 1 1 d .
H14 H 1.005102 0.128858 0.983876 0.041 Uiso 1 1 calc R
C1 C 0.7301(5) 0.0963(2) 0.8892(5) 0.0211(10) Uani 1 1 d .
Re1 Re 0.39294(2) 0.05303(2) 0.61691(2) 0.02946(8) Uani 1 1 d .
Ag1 Ag 0.38247(5) 0.07063(2) 1.07416(4) 0.03438(12) Uani 1 1 d .
C3 C 0.4950(6) 0.2394(2) 0.9498(6) 0.0309(13) Uani 1 1 d .
N4 N 0.5641(6) 0.2769(3) 1.0506(5) 0.0492(14) Uani 1 1 d .
C7 C 0.5001(8) 0.3398(3) 1.0682(8) 0.062(2) Uani 1 1 d .
H7 H 0.543048 0.366095 1.138356 0.075 Uiso 1 1 calc R
C4 C 0.3685(8) 0.2614(3) 0.8664(7) 0.0535(18) Uani 1 1 d .
H4 H 0.324153 0.233074 0.799001 0.064 Uiso 1 1 calc R
C6 C 0.3748(9) 0.3671(3) 0.9883(8) 0.061(2) Uani 1 1 d .
H6 H 0.335805 0.411630 1.003379 0.073 Uiso 1 1 calc R
O2 O 0.2371(5) 0.0440(2) 0.4981(4) 0.0464(10) Uani 1 1 d .
O1 O 0.4219(5) -0.0249(2) 0.7035(4) 0.0467(11) Uani 1 1 d .
C2 C 0.5737(6) 0.1706(2) 0.9359(5) 0.0246(11) Uani 1 1 d .
O3 O 0.5457(5) 0.0725(2) 0.5655(5) 0.0520(12) Uani 1 1 d .
O4 O 0.3684(5) 0.1249(2) 0.7028(4) 0.0563(12) Uani 1 1 d .
N3 N 0.6903(5) 0.16827(19) 0.8861(4) 0.0255(9) Uani 1 1 d .
C5 C 0.3072(9) 0.3289(4) 0.8864(8) 0.067(2) Uani 1 1 d .
H5 H 0.222057 0.346995 0.830930 0.081 Uiso 1 1 calc R
N1 N 0.6445(4) 0.05752(19) 0.9384(4) 0.0231(9) Uani 1 1 d .
N2 N 0.5452(5) 0.10525(19) 0.9677(4) 0.0255(9) Uani 1 1 d .

loop_
_atom_site_aniso_label
_atom_site_aniso_U_11
_atom_site_aniso_U_22
_atom_site_aniso_U_33
_atom_site_aniso_U_23
_atom_site_aniso_U_13
_atom_site_aniso_U_12
N5 0.044(3) 0.021(2) 0.039(3) 0.0007(18) 0.024(2) -0.0036(19)
C11 0.050(4) 0.034(3) 0.028(3) 0.001(2) 0.016(3) -0.008(3)
C10 0.059(4) 0.023(3) 0.040(4) -0.007(2) 0.020(3) -0.015(3)
C9 0.053(4) 0.027(3) 0.036(3) -0.004(2) 0.016(3) -0.014(2)
C8 0.026(3) 0.014(2) 0.037(3) 0.0050(19) 0.022(2) 0.0019(18)
C12 0.048(4) 0.023(3) 0.044(4) -0.003(2) 0.018(3) -0.011(2)
N6 0.028(3) 0.051(3) 0.053(4) -0.001(2) 0.017(3) 0.001(2)
C15 0.034(3) 0.056(4) 0.036(4) 0.008(3) 0.017(3) 0.017(3)
C16 0.045(4) 0.053(4) 0.036(4) -0.013(3) 0.015(3) 0.021(3)
C17 0.027(3) 0.039(3) 0.037(3) -0.005(2) 0.006(3) 0.008(2)
C13 0.020(2) 0.016(2) 0.033(3) 0.0044(19) 0.012(2) 0.0034(17)
C14 0.025(3) 0.038(3) 0.042(4) -0.011(2) 0.014(3) 0.001(2)
C1 0.021(2) 0.018(2) 0.027(3) -0.0005(18) 0.011(2) 0.0020(18)
Re1 0.02966(13) 0.02455(12) 0.03241(13) -0.00351(8) 0.00588(9) 0.00101(8)
Ag1 0.0399(3) 0.02139(19) 0.0520(3) -0.00365(17) 0.0295(2) -0.00163(16)
C3 0.032(3) 0.018(2) 0.051(4) 0.002(2) 0.025(3) 0.002(2)
N4 0.040(3) 0.040(3) 0.071(4) -0.021(3) 0.020(3) -0.001(2)
C7 0.060(5) 0.033(3) 0.101(7) -0.023(4) 0.034(5) -0.005(3)
C4 0.059(4) 0.046(4) 0.052(4) -0.003(3) 0.012(4) 0.026(3)
C6 0.084(6) 0.024(3) 0.093(6) 0.000(3) 0.053(5) 0.015(3)
O2 0.040(2) 0.047(2) 0.045(3) -0.0066(19) -0.001(2) 0.0013(18)
O1 0.059(3) 0.032(2) 0.049(3) -0.0015(19) 0.015(2) 0.0006(19)
C2 0.030(3) 0.018(2) 0.032(3) 0.0017(19) 0.018(2) 0.0018(19)
O3 0.045(3) 0.050(2) 0.066(3) 0.000(2) 0.024(3) -0.010(2)
O4 0.064(3) 0.045(2) 0.053(3) -0.013(2) 0.004(3) 0.019(2)
N3 0.025(2) 0.0181(19) 0.039(3) 0.0046(17) 0.017(2) 0.0009(16)
C5 0.074(6) 0.049(4) 0.083(6) 0.011(4) 0.029(5) 0.036(4)
N1 0.023(2) 0.0190(19) 0.031(2) 0.0015(16) 0.014(2) 0.0019(15)
N2 0.028(2) 0.0180(19) 0.037(3) 0.0001(17) 0.019(2) 0.0021(16)

loop_
_atom_type_symbol
_atom_type_description
_atom_type_scat_dispersion_real
_atom_type_scat_dispersion_imag
_atom_type_scat_source
C C 0.0033 0.0016 'International Tables Vol C Tables 4.2.6.8 and 6.1.1.4'
H H 0.0000 0.0000 'International Tables Vol C Tables 4.2.6.8 and 6.1.1.4'
N N 0.0061 0.0033 'International Tables Vol C Tables 4.2.6.8 and 6.1.1.4'
O O 0.0106 0.0060 'International Tables Vol C Tables 4.2.6.8 and 6.1.1.4'
Ag Ag -0.8971 1.1015 'International Tables Vol C Tables 4.2.6.8 and 6.1.1.4'
Re Re -1.0185 7.2310 'International Tables Vol C Tables 4.2.6.8 and 6.1.1.4'

loop_
_geom_angle_atom_site_label_1
_geom_angle_atom_site_label_2
_geom_angle_atom_site_label_3
_geom_angle
_geom_angle_site_symmetry_1
_geom_angle_site_symmetry_3
C11 N5 Ag1 117.6(4) . 4_665
C10 N5 C11 117.0(4) . .
C10 N5 Ag1 125.4(3) . 4_665
N5 C11 C12 123.1(5) . .
N5 C10 C9 123.7(5) . .
C8 C9 C10 117.8(5) . .
C9 C8 N3 121.1(5) . .
C12 C8 C9 119.8(4) . .
C12 C8 N3 119.1(4) . .
C8 C12 C11 118.5(5) . .
C15 N6 Ag1 114.4(4) . 1_655
C14 N6 C15 116.6(5) . .
C14 N6 Ag1 125.7(4) . 1_655
N6 C15 C16 123.2(5) . .
C15 C16 C17 119.4(5) . .
C13 C17 C16 118.0(5) . .
C17 C13 C1 122.6(5) . .
C14 C13 C17 119.1(4) . .
C14 C13 C1 118.2(4) . .
N6 C14 C13 123.5(5) . .
N3 C1 C13 124.4(4) . .
N1 C1 C13 125.2(4) . .
N1 C1 N3 109.8(4) . .
O2 Re1 O1 110.2(2) . .
O2 Re1 O3 110.2(2) . .
O1 Re1 O3 111.2(2) . .
O4 Re1 O2 108.6(2) . .
O4 Re1 O1 109.2(2) . .
O4 Re1 O3 107.4(2) . .
N5 Ag1 N6 96.96(17) 4_566 1_455
N5 Ag1 N1 135.11(14) 4_566 3_657
N1 Ag1 N6 82.76(16) 3_657 1_455
N2 Ag1 N5 115.10(14) . 4_566
N2 Ag1 N6 103.22(16) . 1_455
N2 Ag1 N1 108.49(12) . 3_657
N4 C3 C4 124.7(5) . .
N4 C3 C2 113.1(5) . .
C4 C3 C2 122.2(5) . .
C7 N4 C3 116.3(6) . .
N4 C7 C6 123.2(7) . .
C3 C4 C5 117.3(7) . .
C5 C6 C7 119.8(6) . .
N3 C2 C3 123.2(4) . .
N2 C2 C3 127.0(4) . .
N2 C2 N3 109.8(4) . .
C1 N3 C8 126.9(4) . .
C2 N3 C8 126.7(4) . .
C2 N3 C1 105.3(3) . .
C6 C5 C4 118.8(7) . .
C1 N1 Ag1 125.4(3) . 3_657
C1 N1 N2 107.2(3) . .
N2 N1 Ag1 125.2(3) . 3_657
C2 N2 Ag1 128.6(3) . .
C2 N2 N1 107.9(4) . .
N1 N2 Ag1 123.1(3) . .

loop_
_geom_bond_atom_site_label_1
_geom_bond_atom_site_label_2
_geom_bond_distance
_geom_bond_site_symmetry_2
N5 C11 1.335(7) .
N5 C10 1.329(7) .
N5 Ag1 2.329(4) 4_665
C11 C12 1.381(7) .
C10 C9 1.384(7) .
C9 C8 1.369(7) .
C8 C12 1.367(8) .
C8 N3 1.447(5) .
N6 C15 1.358(8) .
N6 C14 1.340(6) .
N6 Ag1 2.556(5) 1_655
C15 C16 1.362(8) .
C16 C17 1.391(7) .
C17 C13 1.381(7) .
C13 C14 1.376(7) .
C13 C1 1.477(6) .
C1 N3 1.367(5) .
C1 N1 1.313(6) .
Re1 O2 1.703(4) .
Re1 O1 1.720(4) .
Re1 O3 1.729(4) .
Re1 O4 1.702(4) .
Ag1 N1 2.362(4) 3_657
Ag1 N2 2.295(4) .
C3 N4 1.349(8) .
C3 C4 1.358(8) .
C3 C2 1.490(6) .
N4 C7 1.340(7) .
C7 C6 1.364(11) .
C4 C5 1.408(8) .
C6 C5 1.362(11) .
C2 N3 1.367(6) .
C2 N2 1.302(6) .
N1 N2 1.385(5) .
